data_2235370
loop_
_publ_author_name
'Goswami, Shailesh K.'
'Hanton, Lyall R.'
'McAdam, C. John'
'Moratti, Stephen C.'
'Simpson, Jim'

_publ_section_title
;
 5,6-Dimethyl-1,2,9,10-tetrahydropyrano[3,2-<i>f</i>]chromene-3,8-dione
;
_journal_coeditor_code BT5941
_journal_issue 7
_journal_name_full 'Acta Crystallographica Section E'
_journal_page_first o2216
_journal_paper_doi 10.1107/S1600536812027699
_journal_volume 68
_journal_year 2012
_chemical_formula_iupac 'C14 H14 O4'
_chemical_formula_moiety 'C14 H14 O4'
_chemical_formula_sum 'C14 H14 O4'
_chemical_formula_weight 246.25
_chemical_name_systematic
;
5,6-dimethyl-1,2,9,10-tetrahydropyrano[3,2-<i>f</i>]chromene-3,8-dione
;
_space_group_IT_number 15
_symmetry_cell_setting monoclinic
_symmetry_space_group_name_Hall '-C 2yc'
_symmetry_space_group_name_H-M 'C 1 2/c 1'
_atom_sites_solution_hydrogens geom
_atom_sites_solution_primary direct
_atom_sites_solution_secondary difmap
_cell_angle_alpha 90.00
_cell_angle_beta 96.1134(7)
_cell_angle_gamma 90.00
_cell_formula_units_Z 4
_cell_length_a 16.0726(2)
_cell_length_b 8.79820(10)
_cell_length_c 8.05550(10)
_cell_measurement_reflns_used 3955
_cell_measurement_temperature 92(2)
_cell_measurement_theta_max 38.29
_cell_measurement_theta_min 2.64
_cell_volume 1132.65(2)
_computing_cell_refinement 'APEX2 (Bruker, 2011) and SAINT (Bruker, 2011)'
_computing_data_collection 'APEX2 (Bruker, 2011)'
_computing_data_reduction 'SAINT (Bruker, 2011)'
_computing_molecular_graphics
;
SHELXTL (Sheldrick, 2008) and <i>Mercury</i> (Macrae <i>et al.</i>,
2008)
;
_computing_publication_material
;
SHELXL97 (Sheldrick, 2008), enCIFer (Allen <i>et al.</i>, 2004),
PLATON (Spek,
2009) and publCIF (Westrip 2010)
;
_computing_structure_refinement
;
SHELXL97 (Sheldrick, 2008) and <i>TITAN2000</i> (Hunter & Simpson,
1999)
;
_computing_structure_solution
;
SHELXS97 (Sheldrick, 2008) and <i>TITAN2000</i> (Hunter & Simpson,
1999)
;
_diffrn_ambient_temperature 92(2)
_diffrn_measured_fraction_theta_full 0.993
_diffrn_measured_fraction_theta_max 0.885
_diffrn_measurement_device_type 'Bruker APEXII CCD area-detector'
_diffrn_measurement_method '\f & \w scans'
_diffrn_radiation_monochromator graphite
_diffrn_radiation_source 'fine-focus sealed tube'
_diffrn_radiation_type MoK\a
_diffrn_radiation_wavelength 0.71073
_diffrn_reflns_av_R_equivalents 0.0382
_diffrn_reflns_av_sigmaI/netI 0.0389
_diffrn_reflns_limit_h_max 26
_diffrn_reflns_limit_h_min -27
_diffrn_reflns_limit_k_max 7
_diffrn_reflns_limit_k_min -14
_diffrn_reflns_limit_l_max 14
_diffrn_reflns_limit_l_min -13
_diffrn_reflns_number 9744
_diffrn_reflns_theta_full 35.50
_diffrn_reflns_theta_max 39.30
_diffrn_reflns_theta_min 3.57
_diffrn_standards_number 0
_exptl_absorpt_coefficient_mu 0.106
_exptl_absorpt_correction_T_max 0.7477
_exptl_absorpt_correction_T_min 0.5697
_exptl_absorpt_correction_type multi-scan
_exptl_absorpt_process_details '(SADABS; Bruker, 2011)'
_exptl_crystal_colour yellow
_exptl_crystal_density_diffrn 1.444
_exptl_crystal_density_method 'not measured'
_exptl_crystal_description 'rectangular block'
_exptl_crystal_F_000 520
_exptl_crystal_size_max 0.53
_exptl_crystal_size_mid 0.50
_exptl_crystal_size_min 0.22
_refine_diff_density_max 0.465
_refine_diff_density_min -0.381
_refine_ls_extinction_method none
_refine_ls_goodness_of_fit_ref 1.079
_refine_ls_hydrogen_treatment constr
_refine_ls_matrix_type full
_refine_ls_number_parameters 83
_refine_ls_number_reflns 2989
_refine_ls_number_restraints 0
_refine_ls_restrained_S_all 1.079
_refine_ls_R_factor_all 0.0631
_refine_ls_R_factor_gt 0.0503
_refine_ls_shift/su_max 0.000
_refine_ls_shift/su_mean 0.000
_refine_ls_structure_factor_coef Fsqd
_refine_ls_weighting_details 'calc w=1/[\s^2^(Fo^2^)+(0.0702P)^2^+0.4368P] where P=(Fo^2^+2Fc^2^)/3'
_refine_ls_weighting_scheme calc
_refine_ls_wR_factor_gt 0.1403
_refine_ls_wR_factor_ref 0.1478
_reflns_number_gt 2358
_reflns_number_total 2989
_reflns_threshold_expression I>2\s(I)
_cod_data_source_file bt5941.cif
_cod_data_source_block I
_cod_original_sg_symbol_H-M 'C 2/c'
_cod_database_code 2235370
_cod_database_fobs_code 2235370

loop_
_symmetry_equiv_pos_as_xyz
'x, y, z'
'-x, y, -z+1/2'
'x+1/2, y+1/2, z'
'-x+1/2, y+1/2, -z+1/2'
'-x, -y, -z'
'x, -y, z-1/2'
'-x+1/2, -y+1/2, -z'
'x+1/2, -y+1/2, z-1/2'

loop_
_atom_site_type_symbol
_atom_site_label
_atom_site_fract_x
_atom_site_fract_y
_atom_site_fract_z
_atom_site_U_iso_or_equiv
_atom_site_adp_type
_atom_site_calc_flag
_atom_site_refinement_flags
_atom_site_occupancy
_atom_site_symmetry_multiplicity
O O1 0.76307(4) -0.03359(9) 0.53742(9) 0.02826(17) Uani d . 1 1
C C1 0.70230(5) -0.04789(10) 0.61199(10) 0.01983(16) Uani d . 1 1
O O2 0.64973(4) 0.07377(7) 0.61147(8) 0.01902(14) Uani d . 1 1
C C2 0.68037(5) -0.18492(10) 0.70770(10) 0.02081(16) Uani d . 1 1
H H2A 0.6997 -0.1700 0.8274 0.025 Uiso calc R 1 1
H H2B 0.7099 -0.2745 0.6682 0.025 Uiso calc R 1 1
C C3 0.58596(5) -0.21578(9) 0.68795(10) 0.01919(15) Uani d . 1 1
H H3A 0.5684 -0.2533 0.5737 0.023 Uiso calc R 1 1
H H3B 0.5728 -0.2952 0.7681 0.023 Uiso calc R 1 1
C C4 0.53894(4) -0.07275(8) 0.71898(9) 0.01485(14) Uani d . 1 1
C C5 0.57500(4) 0.06647(8) 0.68637(9) 0.01470(14) Uani d . 1 1
C C6 0.53839(4) 0.20612(8) 0.71558(9) 0.01519(14) Uani d . 1 1
C C61 0.57956(5) 0.35308(10) 0.67541(12) 0.02167(17) Uani d . 1 1
H H61A 0.6030 0.4022 0.7792 0.033 Uiso calc R 1 1
H H61B 0.5380 0.4204 0.6156 0.033 Uiso calc R 1 1
H H61C 0.6245 0.3325 0.6053 0.033 Uiso calc R 1 1

loop_
_atom_site_aniso_label
_atom_site_aniso_U_11
_atom_site_aniso_U_22
_atom_site_aniso_U_33
_atom_site_aniso_U_12
_atom_site_aniso_U_13
_atom_site_aniso_U_23
O1 0.0216(3) 0.0340(4) 0.0307(3) 0.0048(2) 0.0097(2) 0.0013(3)
C1 0.0175(3) 0.0226(4) 0.0194(3) 0.0039(2) 0.0021(2) -0.0023(3)
O2 0.0158(2) 0.0186(3) 0.0232(3) 0.00139(18) 0.0047(2) 0.0013(2)
C2 0.0214(3) 0.0204(4) 0.0207(3) 0.0070(3) 0.0026(3) 0.0000(3)
C3 0.0220(3) 0.0143(3) 0.0212(3) 0.0028(2) 0.0018(2) -0.0018(2)
C4 0.0165(3) 0.0124(3) 0.0152(3) 0.0007(2) -0.0003(2) -0.0005(2)
C5 0.0140(3) 0.0145(3) 0.0154(3) 0.0003(2) 0.0009(2) 0.0001(2)
C6 0.0150(3) 0.0122(3) 0.0178(3) -0.0004(2) -0.0007(2) 0.0006(2)
C61 0.0196(3) 0.0149(3) 0.0302(4) -0.0028(2) 0.0012(3) 0.0024(3)

loop_
_atom_type_symbol
_atom_type_description
_atom_type_scat_dispersion_real
_atom_type_scat_dispersion_imag
_atom_type_scat_source
C C 0.0033 0.0016 'International Tables Vol C Tables 4.2.6.8 and 6.1.1.4'
H H 0.0000 0.0000 'International Tables Vol C Tables 4.2.6.8 and 6.1.1.4'
O O 0.0106 0.0060 'International Tables Vol C Tables 4.2.6.8 and 6.1.1.4'

loop_
_geom_angle_atom_site_label_1
_geom_angle_atom_site_label_2
_geom_angle_atom_site_label_3
_geom_angle_site_symmetry_1
_geom_angle_site_symmetry_3
_geom_angle
O1 C1 O2 . . 116.80(8)
O1 C1 C2 . . 126.11(8)
O2 C1 C2 . . 117.07(7)
C1 O2 C5 . . 121.45(6)
C1 C2 C3 . . 112.01(7)
C1 C2 H2A . . 109.2
C3 C2 H2A . . 109.2
C1 C2 H2B . . 109.2
C3 C2 H2B . . 109.2
H2A C2 H2B . . 107.9
C4 C3 C2 . . 110.14(7)
C4 C3 H3A . . 109.6
C2 C3 H3A . . 109.6
C4 C3 H3B . . 109.6
C2 C3 H3B . . 109.6
H3A C3 H3B . . 108.1
C5 C4 C4 . 2_656 118.34(4)
C5 C4 C3 . . 118.59(7)
C4 C4 C3 2_656 . 123.06(4)
C4 C5 C6 . . 123.53(7)
C4 C5 O2 . . 120.97(6)
C6 C5 O2 . . 115.40(6)
C5 C6 C6 . 2_656 118.10(4)
C5 C6 C61 . . 121.25(7)
C6 C6 C61 2_656 . 120.66(4)
C6 C61 H61A . . 109.5
C6 C61 H61B . . 109.5
H61A C61 H61B . . 109.5
C6 C61 H61C . . 109.5
H61A C61 H61C . . 109.5
H61B C61 H61C . . 109.5

loop_
_geom_bond_atom_site_label_1
_geom_bond_atom_site_label_2
_geom_bond_site_symmetry_2
_geom_bond_distance
O1 C1 . 1.2065(10)
C1 O2 . 1.3634(10)
C1 C2 . 1.4934(13)
O2 C5 . 1.4018(9)
C2 C3 . 1.5329(11)
C2 H2A . 0.9900
C2 H2B . 0.9900
C3 C4 . 1.5025(11)
C3 H3A . 0.9900
C3 H3B . 0.9900
C4 C5 . 1.3920(10)
C4 C4 2_656 1.3962(14)
C5 C6 . 1.3931(10)
C6 C6 2_656 1.4058(14)
C6 C61 . 1.5033(11)
C61 H61A . 0.9800
C61 H61B . 0.9800
C61 H61C . 0.9800

loop_
_geom_hbond_atom_site_label_D
_geom_hbond_atom_site_label_H
_geom_hbond_atom_site_label_A
_geom_hbond_site_symmetry_A
_geom_hbond_distance_DH
_geom_hbond_distance_HA
_geom_hbond_distance_DA
_geom_hbond_angle_DHA
C61 H61A O1 4_656 0.98 2.54 3.3907(11) 145.0
C2 H2A O1 6_556 0.99 2.60 3.4301(12) 141.9
C2 H2A O2 6_556 0.99 2.64 3.4813(10) 142.5
C2 H2B O1 7_646 0.99 2.44 3.3528(11) 153.7

loop_
_geom_torsion_atom_site_label_1
_geom_torsion_atom_site_label_2
_geom_torsion_atom_site_label_3
_geom_torsion_atom_site_label_4
_geom_torsion_site_symmetry_1
_geom_torsion_site_symmetry_4
_geom_torsion
O1 C1 O2 C5 . . 176.44(7)
C2 C1 O2 C5 . . -4.87(11)
O1 C1 C2 C3 . . -142.07(9)
O2 C1 C2 C3 . . 39.38(10)
C1 C2 C3 C4 . . -49.20(9)
C2 C3 C4 C5 . . 27.91(10)
C2 C3 C4 C4 . 2_656 -151.29(9)
C4 C4 C5 C6 2_656 . 1.40(14)
C3 C4 C5 C6 . . -177.84(7)
C4 C4 C5 O2 2_656 . -174.81(8)
C3 C4 C5 O2 . . 5.95(11)
C1 O2 C5 C4 . . -19.48(11)
C1 O2 C5 C6 . . 164.02(7)
C4 C5 C6 C6 . 2_656 1.15(14)
O2 C5 C6 C6 . 2_656 177.55(8)
C4 C5 C6 C61 . . -179.02(7)
O2 C5 C6 C61 . . -2.62(11)
